data_4342386
loop_
_publ_author_name
'Solokha, Pavlo'
'De Negri, Serena'
'Proserpio, Davide M.'
'Blatov, Vladislav A.'
'Saccone, Adriana'

_publ_section_title
;
 Vacancy Ordering as a Driving Factor for Structural Changes in Ternary
 Germanides: The New R2Zn1-xGe6 Series of Polar Intermetallics (R =
 Rare-Earth Metal).
;
_journal_issue 5
_journal_name_full 'Inorganic chemistry'
_journal_page_first 2411
_journal_paper_doi 10.1021/ic5030313
_journal_volume 54
_journal_year 2015
_chemical_formula_moiety 'Dy2 Ge6 Zn0.50'
_chemical_formula_sum 'Dy2 Ge6 Zn0.5'
_chemical_formula_weight 793.22
_chemical_name_common 'Didysprosium heptagermanium zinc'
_chemical_name_systematic
;
 ?
;
_space_group_crystal_system monoclinic
_space_group_IT_number 11
_space_group_name_Hall '-P 2yb'
_space_group_name_H-M_alt 'P 1 21/m 1'
_symmetry_space_group_name_Hall '-P 2yb'
_symmetry_space_group_name_H-M 'P 1 21/m 1'
_audit_creation_method SHELXL-2014
_cell_angle_alpha 90
_cell_angle_beta 100.8610(10)
_cell_angle_gamma 90
_cell_formula_units_Z 4
_cell_length_a 7.9613(3)
_cell_length_b 8.2480(4)
_cell_length_c 10.5309(5)
_cell_measurement_reflns_used 2195
_cell_measurement_temperature 293(2)
_cell_measurement_theta_max 62.718
_cell_measurement_theta_min 7.707
_cell_volume 679.12(5)
_computing_structure_refinement 'SHELXL-2014 (Sheldrick, 2014)'
_diffrn_ambient_temperature 293(2)
_diffrn_measured_fraction_theta_full 1.000
_diffrn_measured_fraction_theta_max 0.996
_diffrn_measurement_device_type 'Bruker APEXII'
_diffrn_measurement_method '\w scans'
_diffrn_radiation_monochromator graphite
_diffrn_radiation_source 'fine-focus sealed tube'
_diffrn_radiation_type MoK\a
_diffrn_radiation_wavelength 0.71073
_diffrn_reflns_av_R_equivalents 0.0328
_diffrn_reflns_av_unetI/netI 0.0196
_diffrn_reflns_Laue_measured_fraction_full 1.000
_diffrn_reflns_Laue_measured_fraction_max 0.996
_diffrn_reflns_limit_h_max 11
_diffrn_reflns_limit_h_min -11
_diffrn_reflns_limit_k_max 11
_diffrn_reflns_limit_k_min -11
_diffrn_reflns_limit_l_max 14
_diffrn_reflns_limit_l_min -15
_diffrn_reflns_number 14488
_diffrn_reflns_point_group_measured_fraction_full 1.000
_diffrn_reflns_point_group_measured_fraction_max 0.996
_diffrn_reflns_theta_full 25.242
_diffrn_reflns_theta_max 30.506
_diffrn_reflns_theta_min 1.969
_diffrn_standards_decay_% 0
_diffrn_standards_interval_count 0
_diffrn_standards_interval_time 0
_diffrn_standards_number 0
_exptl_absorpt_coefficient_mu 49.481
_exptl_absorpt_correction_T_max 0.7462
_exptl_absorpt_correction_T_min 0.4075
_exptl_absorpt_correction_type multi-scan
_exptl_absorpt_process_details 'Bruker SADABS'
_exptl_crystal_colour 'metallic grey'
_exptl_crystal_density_diffrn 7.758
_exptl_crystal_density_method 'not measured'
_exptl_crystal_description 'irregularly shaped'
_exptl_crystal_F_000 1356
_exptl_crystal_size_max 0.5
_exptl_crystal_size_mid 0.5
_exptl_crystal_size_min 0.5
_refine_diff_density_max 3.959
_refine_diff_density_min -3.081
_refine_diff_density_rms 0.425
_refine_ls_extinction_coef 0.00062(6)
_refine_ls_extinction_expression Fc^*^=kFc[1+0.001xFc^2^\l^3^/sin(2\q)]^-1/4^
_refine_ls_extinction_method SHELXL
_refine_ls_goodness_of_fit_ref 0.982
_refine_ls_hydrogen_treatment undef
_refine_ls_matrix_type full
_refine_ls_number_parameters 100
_refine_ls_number_reflns 2195
_refine_ls_number_restraints 1
_refine_ls_restrained_S_all 0.982
_refine_ls_R_factor_all 0.0361
_refine_ls_R_factor_gt 0.0268
_refine_ls_shift/su_max 0.000
_refine_ls_shift/su_mean 0.000
_refine_ls_structure_factor_coef Fsqd
_refine_ls_weighting_details 'w=1/[\s^2^(Fo^2^)+(0.0320P)^2^+14.7102P] where P=(Fo^2^+2Fc^2^)/3'
_refine_ls_weighting_scheme calc
_refine_ls_wR_factor_gt 0.0683
_refine_ls_wR_factor_ref 0.0742
_reflns_Friedel_coverage 0.000
_reflns_number_gt 1795
_reflns_number_total 2195
_reflns_threshold_expression 'I > 2\s(I)'
_cod_data_source_file ic5030313_si_008.cif
_cod_data_source_block shelx
_cod_depositor_comments 'Adding full bibliography for 4342386.cif.'
_cod_original_formula_sum 'Dy2 Ge6 Zn0.50'
_cod_database_code 4342386
_shelxl_version_number 2014-3

loop_
_space_group_symop_operation_xyz
'x, y, z'
'-x, y+1/2, -z'
'-x, -y, -z'
'x, -y-1/2, z'

loop_
_atom_site_label
_atom_site_type_symbol
_atom_site_fract_x
_atom_site_fract_y
_atom_site_fract_z
_atom_site_U_iso_or_equiv
_atom_site_adp_type
_atom_site_occupancy
_atom_site_site_symmetry_order
_atom_site_calc_flag
_atom_site_refinement_flags_posn
_atom_site_refinement_flags_adp
_atom_site_refinement_flags_occupancy
_atom_site_disorder_assembly
_atom_site_disorder_group
Dy1 Dy 0.16585(3) 0.50010(3) 0.66415(3) 0.00482(9) Uani 1 1 d . . . . .
Dy2 Dy 0.33395(3) 0.00186(3) 0.33642(3) 0.00476(9) Uani 1 1 d . . . . .
Ge1 Ge 0.89134(11) 0.2500 0.58539(9) 0.00653(17) Uani 1 2 d S T P . .
Ge2 Ge 0.72997(14) 0.2500 0.87735(9) 0.0141(2) Uani 1 2 d S T P . .
Ge3 Ge 0.40029(11) 0.2500 0.57967(10) 0.00948(18) Uani 1 2 d S T P A .
Ge4 Ge 0.02863(9) 0.53853(10) 0.11485(6) 0.01302(16) Uani 1 1 d . . . . .
Ge5 Ge 0.32226(14) 0.2500 0.11487(9) 0.0138(2) Uani 1 2 d S T P A .
Ge6 Ge 0.10813(11) 0.2500 0.43809(9) 0.00821(18) Uani 1 2 d S T P A .
Ge7 Ge 0.60605(11) 0.2500 0.41784(9) 0.00695(17) Uani 1 2 d S T P A .
Ge8 Ge 0.20860(14) 0.2500 0.87760(9) 0.0141(2) Uani 1 2 d S T P A .
Ge9 Ge 0.52973(9) 0.00910(9) 0.11951(7) 0.01312(16) Uani 1 1 d . . . . .
Ge10 Ge 0.73492(14) 0.2500 0.11474(9) 0.0140(2) Uani 1 2 d S T P A .
Zn1 Zn 0.05023(15) 0.2500 0.20193(12) 0.0077(3) Uani 0.822(4) 2 d S T P A 1
Zn2 Zn 0.4492(8) 0.2500 0.7967(6) 0.0137(16) Uani 0.178(4) 2 d S T P A 2

loop_
_atom_site_aniso_label
_atom_site_aniso_U_11
_atom_site_aniso_U_22
_atom_site_aniso_U_33
_atom_site_aniso_U_23
_atom_site_aniso_U_13
_atom_site_aniso_U_12
Dy1 0.00508(14) 0.00521(15) 0.00408(14) -0.00018(8) 0.00061(10) -0.00019(8)
Dy2 0.00489(14) 0.00519(15) 0.00418(14) 0.00010(8) 0.00077(10) -0.00007(8)
Ge1 0.0052(4) 0.0069(4) 0.0077(4) 0.000 0.0017(3) 0.000
Ge2 0.0264(5) 0.0094(4) 0.0076(4) 0.000 0.0059(4) 0.000
Ge3 0.0056(4) 0.0070(4) 0.0162(4) 0.000 0.0029(3) 0.000
Ge4 0.0096(3) 0.0233(4) 0.0061(3) -0.0021(3) 0.0013(2) -0.0002(3)
Ge5 0.0224(5) 0.0100(4) 0.0075(4) 0.000 -0.0014(3) 0.000
Ge6 0.0064(4) 0.0077(4) 0.0109(4) 0.000 0.0025(3) 0.000
Ge7 0.0056(4) 0.0067(4) 0.0084(4) 0.000 0.0009(3) 0.000
Ge8 0.0231(5) 0.0092(4) 0.0077(4) 0.000 -0.0030(4) 0.000
Ge9 0.0087(3) 0.0253(4) 0.0053(3) -0.0024(2) 0.0011(2) -0.0005(3)
Ge10 0.0250(5) 0.0099(4) 0.0074(4) 0.000 0.0040(4) 0.000
Zn1 0.0079(5) 0.0079(6) 0.0071(6) 0.000 0.0012(4) 0.000
Zn2 0.015(3) 0.018(3) 0.007(3) 0.000 0.000(2) 0.000

loop_
_atom_type_symbol
_atom_type_description
_atom_type_scat_dispersion_real
_atom_type_scat_dispersion_imag
_atom_type_scat_source
Zn Zn 0.2839 1.4301 'International Tables Vol C Tables 4.2.6.8 and 6.1.1.4'
Ge Ge 0.1547 1.8001 'International Tables Vol C Tables 4.2.6.8 and 6.1.1.4'
Dy Dy -0.1892 4.4098 'International Tables Vol C Tables 4.2.6.8 and 6.1.1.4'

loop_
_geom_angle_atom_site_label_1
_geom_angle_atom_site_label_2
_geom_angle_atom_site_label_3
_geom_angle
_geom_angle_site_symmetry_1
_geom_angle_site_symmetry_3
Ge7 Dy1 Ge9 75.74(2) 3_666 2_656
Ge7 Dy1 Ge1 147.74(3) 3_666 1_455
Ge9 Dy1 Ge1 131.93(2) 2_656 1_455
Ge7 Dy1 Ge8 134.27(3) 3_666 .
Ge9 Dy1 Ge8 59.35(2) 2_656 .
Ge1 Dy1 Ge8 73.20(2) 1_455 .
Ge7 Dy1 Ge3 86.733(19) 3_666 .
Ge9 Dy1 Ge3 77.60(2) 2_656 .
Ge1 Dy1 Ge3 84.704(19) 1_455 .
Ge8 Dy1 Ge3 76.36(2) . .
Ge7 Dy1 Ge4 135.98(2) 3_666 3_566
Ge9 Dy1 Ge4 82.90(2) 2_656 3_566
Ge1 Dy1 Ge4 72.01(2) 1_455 3_566
Ge8 Dy1 Ge4 50.39(2) . 3_566
Ge3 Dy1 Ge4 125.73(2) . 3_566
Ge7 Dy1 Ge6 82.21(2) 3_666 3_566
Ge9 Dy1 Ge6 132.40(2) 2_656 3_566
Ge1 Dy1 Ge6 86.094(18) 1_455 3_566
Ge8 Dy1 Ge6 134.22(3) . 3_566
Ge3 Dy1 Ge6 142.90(3) . 3_566
Ge4 Dy1 Ge6 84.70(2) 3_566 3_566
Ge7 Dy1 Ge10 71.02(2) 3_666 3_666
Ge9 Dy1 Ge10 50.01(2) 2_656 3_666
Ge1 Dy1 Ge10 137.14(3) 1_455 3_666
Ge8 Dy1 Ge10 85.30(2) . 3_666
Ge3 Dy1 Ge10 126.18(3) . 3_666
Ge4 Dy1 Ge10 65.77(2) 3_566 3_666
Ge6 Dy1 Ge10 83.09(2) 3_566 3_666
Ge7 Dy1 Ge6 104.27(2) 3_666 .
Ge9 Dy1 Ge6 125.33(2) 2_656 .
Ge1 Dy1 Ge6 48.73(2) 1_455 .
Ge8 Dy1 Ge6 95.510(19) . .
Ge3 Dy1 Ge6 48.30(2) . .
Ge4 Dy1 Ge6 119.42(2) 3_566 .
Ge6 Dy1 Ge6 100.666(13) 3_566 .
Ge10 Dy1 Ge6 173.66(3) 3_666 .
Ge7 Dy1 Zn2 98.94(9) 3_666 .
Ge9 Dy1 Zn2 43.72(8) 2_656 .
Ge1 Dy1 Zn2 95.43(7) 1_455 .
Ge8 Dy1 Zn2 42.22(11) . .
Ge3 Dy1 Zn2 42.33(11) . .
Ge4 Dy1 Zn2 91.00(11) 3_566 .
Ge6 Dy1 Zn2 174.76(11) 3_566 .
Ge10 Dy1 Zn2 92.43(8) 3_666 .
Ge6 Dy1 Zn2 84.04(9) . .
Ge7 Dy1 Zn1 95.18(2) 3_666 3_566
Ge9 Dy1 Zn1 94.26(3) 2_656 3_566
Ge1 Dy1 Zn1 98.12(2) 1_455 3_566
Ge8 Dy1 Zn1 96.15(2) . 3_566
Ge3 Dy1 Zn1 170.94(3) . 3_566
Ge4 Dy1 Zn1 48.19(2) 3_566 3_566
Ge6 Dy1 Zn1 46.13(3) 3_566 3_566
Ge10 Dy1 Zn1 47.01(3) 3_666 3_566
Ge6 Dy1 Zn1 138.87(3) . 3_566
Ge7 Dy1 Ge1 48.56(2) 3_666 3_666
Ge9 Dy1 Ge1 124.03(2) 2_656 3_666
Ge1 Dy1 Ge1 102.981(13) 1_455 3_666
Ge8 Dy1 Ge1 175.466(19) . 3_666
Ge3 Dy1 Ge1 101.05(2) . 3_666
Ge4 Dy1 Ge1 131.27(2) 3_566 3_666
Ge6 Dy1 Ge1 46.72(2) 3_566 3_666
Ge10 Dy1 Ge1 99.217(17) 3_666 3_666
Ge6 Dy1 Ge1 80.038(17) . 3_666
Zn2 Dy1 Ge1 137.25(11) . 3_666
Zn1 Dy1 Ge1 86.75(2) 3_566 3_666
Ge1 Dy2 Ge3 82.06(2) 3_656 3_656
Ge1 Dy2 Ge7 147.75(3) 3_656 .
Ge3 Dy2 Ge7 87.507(19) 3_656 .
Ge1 Dy2 Ge9 130.91(2) 3_656 .
Ge3 Dy2 Ge9 78.33(2) 3_656 .
Ge7 Dy2 Ge9 75.64(2) . .
Ge1 Dy2 Ge2 72.57(2) 3_656 3_656
Ge3 Dy2 Ge2 75.70(2) 3_656 3_656
Ge7 Dy2 Ge2 133.89(3) . 3_656
Ge9 Dy2 Ge2 59.15(2) . 3_656
Ge1 Dy2 Ge6 86.852(19) 3_656 .
Ge3 Dy2 Ge6 142.86(3) 3_656 .
Ge7 Dy2 Ge6 83.28(2) . .
Ge9 Dy2 Ge6 132.82(2) . .
Ge2 Dy2 Ge6 133.83(3) 3_656 .
Ge1 Dy2 Ge4 72.50(2) 3_656 4_565
Ge3 Dy2 Ge4 124.70(2) 3_656 4_565
Ge7 Dy2 Ge4 136.39(2) . 4_565
Ge9 Dy2 Ge4 82.72(2) . 4_565
Ge2 Dy2 Ge4 50.25(2) 3_656 4_565
Ge6 Dy2 Ge4 84.51(2) . 4_565
Ge1 Dy2 Ge5 137.78(3) 3_656 .
Ge3 Dy2 Ge5 127.19(3) 3_656 .
Ge7 Dy2 Ge5 71.34(2) . .
Ge9 Dy2 Ge5 50.06(2) . .
Ge2 Dy2 Ge5 85.202(19) 3_656 .
Ge6 Dy2 Ge5 83.38(2) . .
Ge4 Dy2 Ge5 65.75(2) 4_565 .
Ge1 Dy2 Zn1 99.14(2) 3_656 .
Ge3 Dy2 Zn1 170.92(3) 3_656 .
Ge7 Dy2 Zn1 95.904(19) . .
Ge9 Dy2 Zn1 94.33(3) . .
Ge2 Dy2 Zn1 96.00(2) 3_656 .
Ge6 Dy2 Zn1 46.14(3) . .
Ge4 Dy2 Zn1 48.16(2) 4_565 .
Ge5 Dy2 Zn1 47.10(3) . .
Ge1 Dy2 Zn2 94.11(8) 3_656 3_656
Ge3 Dy2 Zn2 42.52(10) 3_656 3_656
Ge7 Dy2 Zn2 98.57(9) . 3_656
Ge9 Dy2 Zn2 43.62(8) . 3_656
Ge2 Dy2 Zn2 42.03(11) 3_656 3_656
Ge6 Dy2 Zn2 174.58(11) . 3_656
Ge4 Dy2 Zn2 90.69(11) 4_565 3_656
Ge5 Dy2 Zn2 92.37(8) . 3_656
Ge1 Dy2 Ge3 103.89(2) 3_656 .
Ge3 Dy2 Ge3 101.828(14) 3_656 .
Ge7 Dy2 Ge3 48.65(2) . .
Ge9 Dy2 Ge3 123.94(2) . .
Ge2 Dy2 Ge3 175.84(2) 3_656 .
Ge6 Dy2 Ge3 47.00(2) . .
Ge4 Dy2 Ge3 131.30(2) 4_565 .
Ge5 Dy2 Ge3 98.948(18) . .
Zn1 Dy2 Ge3 86.67(2) . .
Zn2 Dy2 Ge3 137.47(11) 3_656 .
Ge1 Dy2 Ge7 48.89(2) 3_656 3_656
Ge3 Dy2 Ge7 48.31(2) 3_656 3_656
Ge7 Dy2 Ge7 102.559(13) . 3_656
Ge9 Dy2 Ge7 126.43(2) . 3_656
Ge2 Dy2 Ge7 97.514(18) 3_656 3_656
Ge6 Dy2 Ge7 98.97(2) . 3_656
Ge4 Dy2 Ge7 120.66(2) 4_565 3_656
Ge5 Dy2 Ge7 173.26(3) . 3_656
Zn1 Dy2 Ge7 138.15(3) . 3_656
Zn2 Dy2 Ge7 85.64(9) 3_656 3_656
Ge3 Dy2 Ge7 78.395(18) . 3_656
Ge6 Ge1 Ge7 101.16(4) 1_655 .
Ge6 Ge1 Dy2 133.619(17) 1_655 3_656
Ge7 Ge1 Dy2 72.02(2) . 3_656
Ge6 Ge1 Dy2 133.619(17) 1_655 2_656
Ge7 Ge1 Dy2 72.02(2) . 2_656
Dy2 Ge1 Dy2 89.11(3) 3_656 2_656
Ge6 Ge1 Dy1 67.95(2) 1_655 1_655
Ge7 Ge1 Dy1 133.147(19) . 1_655
Dy2 Ge1 Dy1 148.40(3) 3_656 1_655
Dy2 Ge1 Dy1 83.616(12) 2_656 1_655
Ge6 Ge1 Dy1 67.95(2) 1_655 4_665
Ge7 Ge1 Dy1 133.147(19) . 4_665
Dy2 Ge1 Dy1 83.616(12) 3_656 4_665
Dy2 Ge1 Dy1 148.40(3) 2_656 4_665
Dy1 Ge1 Dy1 86.67(2) 1_655 4_665
Ge6 Ge1 Dy1 61.29(2) 1_655 2_646
Ge7 Ge1 Dy1 59.22(2) . 2_646
Dy2 Ge1 Dy1 77.500(13) 3_656 2_646
Dy2 Ge1 Dy1 131.23(3) 2_656 2_646
Dy1 Ge1 Dy1 129.18(3) 1_655 2_646
Dy1 Ge1 Dy1 77.019(13) 4_665 2_646
Ge6 Ge1 Dy1 61.29(2) 1_655 3_666
Ge7 Ge1 Dy1 59.22(2) . 3_666
Dy2 Ge1 Dy1 131.23(3) 3_656 3_666
Dy2 Ge1 Dy1 77.500(13) 2_656 3_666
Dy1 Ge1 Dy1 77.019(13) 1_655 3_666
Dy1 Ge1 Dy1 129.18(3) 4_665 3_666
Dy1 Ge1 Dy1 77.22(2) 2_646 3_666
Zn2 Ge2 Ge10 101.93(16) . 1_556
Zn2 Ge2 Ge4 134.10(6) . 3_666
Ge10 Ge2 Ge4 95.57(4) 1_556 3_666
Zn2 Ge2 Ge4 134.10(6) . 2_646
Ge10 Ge2 Ge4 95.57(4) 1_556 2_646
Ge4 Ge2 Ge4 84.86(5) 3_666 2_646
Zn2 Ge2 Dy2 72.69(11) . 3_656
Ge10 Ge2 Dy2 135.451(18) 1_556 3_656
Ge4 Ge2 Dy2 120.34(4) 3_666 3_656
Ge4 Ge2 Dy2 65.26(2) 2_646 3_656
Zn2 Ge2 Dy2 72.69(11) . 2_656
Ge10 Ge2 Dy2 135.451(18) 1_556 2_656
Ge4 Ge2 Dy2 65.26(2) 3_666 2_656
Ge4 Ge2 Dy2 120.34(4) 2_646 2_656
Dy2 Ge2 Dy2 86.39(3) 3_656 2_656
Zn2 Ge3 Ge6 124.54(17) . .
Zn2 Ge3 Ge7 131.57(17) . .
Ge6 Ge3 Ge7 103.89(5) . .
Zn2 Ge3 Dy2 73.79(11) . 2_656
Ge6 Ge3 Dy2 134.576(17) . 2_656
Ge7 Ge3 Dy2 72.04(2) . 2_656
Zn2 Ge3 Dy2 73.79(11) . 3_656
Ge6 Ge3 Dy2 134.576(17) . 3_656
Ge7 Ge3 Dy2 72.04(2) . 3_656
Dy2 Ge3 Dy2 88.47(3) 2_656 3_656
Zn2 Ge3 Dy1 72.47(11) . .
Ge6 Ge3 Dy1 67.76(2) . .
Ge7 Ge3 Dy1 134.32(2) . .
Dy2 Ge3 Dy1 83.126(13) 2_656 .
Dy2 Ge3 Dy1 146.25(4) 3_656 .
Zn2 Ge3 Dy1 72.47(12) . 4_565
Ge6 Ge3 Dy1 67.76(2) . 4_565
Ge7 Ge3 Dy1 134.320(19) . 4_565
Dy2 Ge3 Dy1 146.25(4) 2_656 4_565
Dy2 Ge3 Dy1 83.125(13) 3_656 4_565
Dy1 Ge3 Dy1 85.96(3) . 4_565
Zn2 Ge3 Dy2 140.828(15) . .
Ge6 Ge3 Dy2 62.42(2) . .
Ge7 Ge3 Dy2 60.45(2) . .
Dy2 Ge3 Dy2 132.49(3) 2_656 .
Dy2 Ge3 Dy2 78.172(14) 3_656 .
Dy1 Ge3 Dy2 130.14(3) . .
Dy1 Ge3 Dy2 77.547(14) 4_565 .
Zn2 Ge3 Dy2 140.828(15) . 4_565
Ge6 Ge3 Dy2 62.42(2) . 4_565
Ge7 Ge3 Dy2 60.45(2) . 4_565
Dy2 Ge3 Dy2 78.172(14) 2_656 4_565
Dy2 Ge3 Dy2 132.48(3) 3_656 4_565
Dy1 Ge3 Dy2 77.547(14) . 4_565
Dy1 Ge3 Dy2 130.14(3) 4_565 4_565
Dy2 Ge3 Dy2 78.25(2) . 4_565
Ge4 Ge4 Zn1 95.75(5) 3_565 .
Ge4 Ge4 Ge8 101.75(5) 3_565 3_566
Zn1 Ge4 Ge8 128.36(4) . 3_566
Ge4 Ge4 Ge2 101.80(5) 3_565 3_666
Zn1 Ge4 Ge2 128.33(4) . 3_666
Ge8 Ge4 Ge2 94.99(3) 3_566 3_666
Ge4 Ge4 Dy1 134.26(4) 3_565 3_566
Zn1 Ge4 Dy1 68.67(3) . 3_566
Ge8 Ge4 Dy1 64.35(3) 3_566 3_566
Ge2 Ge4 Dy1 121.90(3) 3_666 3_566
Ge4 Ge4 Dy2 134.16(4) 3_565 4_565
Zn1 Ge4 Dy2 68.45(3) . 4_565
Ge8 Ge4 Dy2 122.11(3) 3_566 4_565
Ge2 Ge4 Dy2 64.50(3) 3_666 4_565
Dy1 Ge4 Dy2 81.419(18) 3_566 4_565
Ge8 Ge5 Zn1 101.03(6) 1_554 .
Ge8 Ge5 Ge9 97.43(4) 1_554 4_565
Zn1 Ge5 Ge9 126.00(3) . 4_565
Ge8 Ge5 Ge9 97.43(4) 1_554 .
Zn1 Ge5 Ge9 126.00(3) . .
Ge9 Ge5 Ge9 100.82(5) 4_565 .
Ge8 Ge5 Dy2 135.26(2) 1_554 4_565
Zn1 Ge5 Dy2 68.23(3) . 4_565
Ge9 Ge5 Dy2 63.10(2) 4_565 4_565
Ge9 Ge5 Dy2 124.59(4) . 4_565
Ge8 Ge5 Dy2 135.26(2) 1_554 .
Zn1 Ge5 Dy2 68.23(3) . .
Ge9 Ge5 Dy2 124.59(4) 4_565 .
Ge9 Ge5 Dy2 63.10(2) . .
Dy2 Ge5 Dy2 82.90(3) 4_565 .
Zn1 Ge6 Ge3 125.42(5) . .
Zn1 Ge6 Ge1 127.23(5) . 1_455
Ge3 Ge6 Ge1 107.35(5) . 1_455
Zn1 Ge6 Dy1 69.81(3) . 2_546
Ge3 Ge6 Dy1 136.894(14) . 2_546
Ge1 Ge6 Dy1 71.99(3) 1_455 2_546
Zn1 Ge6 Dy1 69.81(3) . 3_566
Ge3 Ge6 Dy1 136.894(14) . 3_566
Ge1 Ge6 Dy1 71.99(3) 1_455 3_566
Dy1 Ge6 Dy1 85.16(3) 2_546 3_566
Zn1 Ge6 Dy2 69.70(3) . 4_565
Ge3 Ge6 Dy2 70.58(3) . 4_565
Ge1 Ge6 Dy2 137.000(15) 1_455 4_565
Dy1 Ge6 Dy2 139.51(3) 2_546 4_565
Dy1 Ge6 Dy2 81.489(13) 3_566 4_565
Zn1 Ge6 Dy2 69.70(3) . .
Ge3 Ge6 Dy2 70.58(3) . .
Ge1 Ge6 Dy2 137.000(15) 1_455 .
Dy1 Ge6 Dy2 81.489(13) 2_546 .
Dy1 Ge6 Dy2 139.51(3) 3_566 .
Dy2 Ge6 Dy2 84.35(3) 4_565 .
Zn1 Ge6 Dy1 138.576(13) . .
Ge3 Ge6 Dy1 63.93(2) . .
Ge1 Ge6 Dy1 63.32(2) 1_455 .
Dy1 Ge6 Dy1 135.25(3) 2_546 .
Dy1 Ge6 Dy1 79.335(14) 3_566 .
Dy2 Ge6 Dy1 79.173(13) 4_565 .
Dy2 Ge6 Dy1 134.47(3) . .
Zn1 Ge6 Dy1 138.576(12) . 4_565
Ge3 Ge6 Dy1 63.93(2) . 4_565
Ge1 Ge6 Dy1 63.32(2) 1_455 4_565
Dy1 Ge6 Dy1 79.335(13) 2_546 4_565
Dy1 Ge6 Dy1 135.25(3) 3_566 4_565
Dy2 Ge6 Dy1 134.47(3) 4_565 4_565
Dy2 Ge6 Dy1 79.173(13) . 4_565
Dy1 Ge6 Dy1 82.84(2) . 4_565
Ge3 Ge7 Ge1 97.71(5) . .
Ge3 Ge7 Dy1 133.599(18) . 3_666
Ge1 Ge7 Dy1 72.22(2) . 3_666
Ge3 Ge7 Dy1 133.599(18) . 2_646
Ge1 Ge7 Dy1 72.22(2) . 2_646
Dy1 Ge7 Dy1 87.51(3) 3_666 2_646
Ge3 Ge7 Dy2 70.90(2) . 4_565
Ge1 Ge7 Dy2 133.510(19) . 4_565
Dy1 Ge7 Dy2 83.769(12) 3_666 4_565
Dy1 Ge7 Dy2 147.08(3) 2_646 4_565
Ge3 Ge7 Dy2 70.90(2) . .
Ge1 Ge7 Dy2 133.510(19) . .
Dy1 Ge7 Dy2 147.08(3) 3_666 .
Dy1 Ge7 Dy2 83.769(12) 2_646 .
Dy2 Ge7 Dy2 86.53(3) 4_565 .
Ge3 Ge7 Dy2 59.65(2) . 2_656
Ge1 Ge7 Dy2 59.09(2) . 2_656
Dy1 Ge7 Dy2 77.565(13) 3_666 2_656
Dy1 Ge7 Dy2 131.30(3) 2_646 2_656
Dy2 Ge7 Dy2 77.441(13) 4_565 2_656
Dy2 Ge7 Dy2 130.55(3) . 2_656
Ge3 Ge7 Dy2 59.65(2) . 3_656
Ge1 Ge7 Dy2 59.09(2) . 3_656
Dy1 Ge7 Dy2 131.30(3) 3_666 3_656
Dy1 Ge7 Dy2 77.565(13) 2_646 3_656
Dy2 Ge7 Dy2 130.55(3) 4_565 3_656
Dy2 Ge7 Dy2 77.440(14) . 3_656
Dy2 Ge7 Dy2 78.52(2) 2_656 3_656
Zn2 Ge8 Ge5 101.92(16) . 1_556
Zn2 Ge8 Ge4 134.01(6) . 2_546
Ge5 Ge8 Ge4 95.66(4) 1_556 2_546
Zn2 Ge8 Ge4 134.01(6) . 3_566
Ge5 Ge8 Ge4 95.66(4) 1_556 3_566
Ge4 Ge8 Ge4 84.95(5) 2_546 3_566
Zn2 Ge8 Dy1 72.63(11) . 4_565
Ge5 Ge8 Dy1 135.594(18) 1_556 4_565
Ge4 Ge8 Dy1 65.26(2) 2_546 4_565
Ge4 Ge8 Dy1 120.21(4) 3_566 4_565
Zn2 Ge8 Dy1 72.63(11) . .
Ge5 Ge8 Dy1 135.594(18) 1_556 .
Ge4 Ge8 Dy1 120.21(4) 2_546 .
Ge4 Ge8 Dy1 65.26(2) 3_566 .
Dy1 Ge8 Dy1 86.08(3) 4_565 .
Zn2 Ge9 Ge9 108.60(14) 3_656 3_655
Zn2 Ge9 Ge5 136.18(16) 3_656 .
Ge9 Ge9 Ge5 91.63(4) 3_655 .
Zn2 Ge9 Ge10 136.11(16) 3_656 .
Ge9 Ge9 Ge10 91.57(4) 3_655 .
Ge5 Ge9 Ge10 79.15(3) . .
Zn2 Ge9 Dy1 72.31(15) 3_656 2_646
Ge9 Ge9 Dy1 138.00(4) 3_655 2_646
Ge5 Ge9 Dy1 117.17(3) . 2_646
Ge10 Ge9 Dy1 67.02(3) . 2_646
Zn2 Ge9 Dy2 72.60(15) 3_656 .
Ge9 Ge9 Dy2 138.22(4) 3_655 .
Ge5 Ge9 Dy2 66.84(3) . .
Ge10 Ge9 Dy2 116.89(3) . .
Dy1 Ge9 Dy2 83.25(2) 2_646 .
Ge2 Ge10 Zn1 101.13(6) 1_554 1_655
Ge2 Ge10 Ge9 97.42(4) 1_554 4_565
Zn1 Ge10 Ge9 125.98(3) 1_655 4_565
Ge2 Ge10 Ge9 97.42(4) 1_554 .
Zn1 Ge10 Ge9 125.98(3) 1_655 .
Ge9 Ge10 Ge9 100.80(5) 4_565 .
Ge2 Ge10 Dy1 135.01(2) 1_554 3_666
Zn1 Ge10 Dy1 68.20(3) 1_655 3_666
Ge9 Ge10 Dy1 62.97(2) 4_565 3_666
Ge9 Ge10 Dy1 124.80(4) . 3_666
Ge2 Ge10 Dy1 135.01(2) 1_554 2_646
Zn1 Ge10 Dy1 68.20(3) 1_655 2_646
Ge9 Ge10 Dy1 124.80(4) 4_565 2_646
Ge9 Ge10 Dy1 62.97(2) . 2_646
Dy1 Ge10 Dy1 83.39(3) 3_666 2_646
Ge6 Zn1 Ge10 110.92(6) . 1_455
Ge6 Zn1 Ge5 111.24(6) . .
Ge10 Zn1 Ge5 137.85(6) 1_455 .
Ge6 Zn1 Ge4 110.73(3) . .
Ge10 Zn1 Ge4 82.70(3) 1_455 .
Ge5 Zn1 Ge4 82.68(3) . .
Ge6 Zn1 Ge4 110.73(3) . 4_565
Ge10 Zn1 Ge4 82.70(3) 1_455 4_565
Ge5 Zn1 Ge4 82.68(3) . 4_565
Ge4 Zn1 Ge4 138.55(6) . 4_565
Ge6 Zn1 Dy2 64.16(3) . 4_565
Ge10 Zn1 Dy2 137.96(2) 1_455 4_565
Ge5 Zn1 Dy2 64.67(3) . 4_565
Ge4 Zn1 Dy2 63.40(2) . 4_565
Ge4 Zn1 Dy2 139.23(4) 4_565 4_565
Ge6 Zn1 Dy2 64.16(3) . .
Ge10 Zn1 Dy2 137.96(2) 1_455 .
Ge5 Zn1 Dy2 64.67(3) . .
Ge4 Zn1 Dy2 139.23(4) . .
Ge4 Zn1 Dy2 63.40(2) 4_565 .
Dy2 Zn1 Dy2 80.22(3) 4_565 .
Ge6 Zn1 Dy1 64.05(3) . 2_546
Ge10 Zn1 Dy1 64.79(3) 1_455 2_546
Ge5 Zn1 Dy1 137.68(2) . 2_546
Ge4 Zn1 Dy1 139.52(4) . 2_546
Ge4 Zn1 Dy1 63.14(2) 4_565 2_546
Dy2 Zn1 Dy1 128.21(4) 4_565 2_546
Dy2 Zn1 Dy1 77.485(17) . 2_546
Ge6 Zn1 Dy1 64.05(3) . 3_566
Ge10 Zn1 Dy1 64.79(3) 1_455 3_566
Ge5 Zn1 Dy1 137.68(2) . 3_566
Ge4 Zn1 Dy1 63.14(2) . 3_566
Ge4 Zn1 Dy1 139.52(5) 4_565 3_566
Dy2 Zn1 Dy1 77.485(17) 4_565 3_566
Dy2 Zn1 Dy1 128.21(4) . 3_566
Dy1 Zn1 Dy1 80.81(3) 2_546 3_566
Ge2 Zn2 Ge8 136.1(3) . .
Ge2 Zn2 Ge3 110.8(3) . .
Ge8 Zn2 Ge3 113.0(3) . .
Ge2 Zn2 Ge9 81.90(16) . 2_656
Ge8 Zn2 Ge9 81.96(16) . 2_656
Ge3 Zn2 Ge9 112.07(14) . 2_656
Ge2 Zn2 Ge9 81.90(16) . 3_656
Ge8 Zn2 Ge9 81.96(16) . 3_656
Ge3 Zn2 Ge9 112.07(14) . 3_656
Ge9 Zn2 Ge9 135.8(3) 2_656 3_656
Ge2 Zn2 Dy1 137.94(10) . .
Ge8 Zn2 Dy1 65.16(13) . .
Ge3 Zn2 Dy1 65.19(12) . .
Ge9 Zn2 Dy1 63.97(8) 2_656 .
Ge9 Zn2 Dy1 139.8(2) 3_656 .
Ge2 Zn2 Dy1 137.94(10) . 4_565
Ge8 Zn2 Dy1 65.16(13) . 4_565
Ge3 Zn2 Dy1 65.20(12) . 4_565
Ge9 Zn2 Dy1 139.8(2) 2_656 4_565
Ge9 Zn2 Dy1 63.97(8) 3_656 4_565
Dy1 Zn2 Dy1 80.93(14) . 4_565
Ge2 Zn2 Dy2 65.28(13) . 2_656
Ge8 Zn2 Dy2 137.75(10) . 2_656
Ge3 Zn2 Dy2 63.70(13) . 2_656
Ge9 Zn2 Dy2 63.78(8) 2_656 2_656
Ge9 Zn2 Dy2 139.9(2) 3_656 2_656
Dy1 Zn2 Dy2 77.44(7) . 2_656
Dy1 Zn2 Dy2 128.89(19) 4_565 2_656
Ge2 Zn2 Dy2 65.28(13) . 3_656
Ge8 Zn2 Dy2 137.75(10) . 3_656
Ge3 Zn2 Dy2 63.70(13) . 3_656
Ge9 Zn2 Dy2 139.9(2) 2_656 3_656
Ge9 Zn2 Dy2 63.78(8) 3_656 3_656
Dy1 Zn2 Dy2 128.89(19) . 3_656
Dy1 Zn2 Dy2 77.44(7) 4_565 3_656
Dy2 Zn2 Dy2 81.28(15) 2_656 3_656

loop_
_geom_bond_atom_site_label_1
_geom_bond_atom_site_label_2
_geom_bond_distance
_geom_bond_site_symmetry_2
Dy1 Ge7 2.9804(7) 3_666
Dy1 Ge9 2.9981(8) 2_656
Dy1 Ge1 3.0060(7) 1_455
Dy1 Ge8 3.0225(8) .
Dy1 Ge3 3.0260(7) .
Dy1 Ge4 3.0452(7) 3_566
Dy1 Ge6 3.0463(7) 3_566
Dy1 Ge10 3.0986(8) 3_666
Dy1 Ge6 3.1180(8) .
Dy1 Zn2 3.179(5) .
Dy1 Zn1 3.1798(10) 3_566
Dy1 Ge1 3.3031(8) 3_666
Dy2 Ge1 2.9609(7) 3_656
Dy2 Ge3 2.9779(7) 3_656
Dy2 Ge7 2.9861(7) .
Dy2 Ge9 2.9988(8) .
Dy2 Ge2 3.0349(8) 3_656
Dy2 Ge6 3.0484(7) .
Dy2 Ge4 3.0539(7) 4_565
Dy2 Ge5 3.0917(8) .
Dy2 Zn1 3.1767(9) .
Dy2 Zn2 3.190(5) 3_656
Dy2 Ge3 3.2435(8) .
Dy2 Ge7 3.2824(8) 3_656
Ge1 Ge6 2.5286(13) 1_655
Ge1 Ge7 2.6003(13) .
Ge1 Dy2 2.9609(7) 3_656
Ge1 Dy2 2.9609(7) 2_656
Ge1 Dy1 3.0061(7) 1_655
Ge1 Dy1 3.0061(7) 4_665
Ge1 Dy1 3.3031(8) 2_646
Ge1 Dy1 3.3031(8) 3_666
Ge2 Zn2 2.237(6) .
Ge2 Ge10 2.4927(14) 1_556
Ge2 Ge4 2.5851(12) 3_666
Ge2 Ge4 2.5851(11) 2_646
Ge2 Dy2 3.0349(8) 3_656
Ge2 Dy2 3.0349(8) 2_656
Ge3 Zn2 2.245(6) .
Ge3 Ge6 2.5153(14) .
Ge3 Ge7 2.5768(14) .
Ge3 Dy2 2.9779(7) 2_656
Ge3 Dy2 2.9779(7) 3_656
Ge3 Dy1 3.0260(7) 4_565
Ge3 Dy2 3.2435(8) 4_565
Ge4 Ge4 2.4593(13) 3_565
Ge4 Zn1 2.5445(9) .
Ge4 Ge8 2.5830(11) 3_566
Ge4 Ge2 2.5851(11) 3_666
Ge4 Dy1 3.0452(7) 3_566
Ge4 Dy2 3.0539(7) 4_565
Ge5 Ge8 2.4921(15) 1_554
Ge5 Zn1 2.5058(17) .
Ge5 Ge9 2.5784(11) 4_565
Ge5 Ge9 2.5785(10) .
Ge5 Dy2 3.0917(8) 4_565
Ge6 Zn1 2.4424(15) .
Ge6 Ge1 2.5286(13) 1_455
Ge6 Dy1 3.0463(7) 2_546
Ge6 Dy1 3.0463(7) 3_566
Ge6 Dy2 3.0484(7) 4_565
Ge6 Dy1 3.1180(8) 4_565
Ge7 Dy1 2.9804(7) 3_666
Ge7 Dy1 2.9804(7) 2_646
Ge7 Dy2 2.9861(7) 4_565
Ge7 Dy2 3.2825(8) 2_656
Ge7 Dy2 3.2825(8) 3_656
Ge8 Zn2 2.238(6) .
Ge8 Ge5 2.4921(15) 1_556
Ge8 Ge4 2.5830(11) 2_546
Ge8 Ge4 2.5830(11) 3_566
Ge8 Dy1 3.0225(8) 4_565
Ge9 Zn2 2.306(2) 3_656
Ge9 Ge9 2.4765(14) 3_655
Ge9 Ge10 2.5788(10) .
Ge9 Dy1 2.9981(8) 2_646
Ge10 Ge2 2.4927(14) 1_554
Ge10 Zn1 2.5052(16) 1_655
Ge10 Ge9 2.5788(10) 4_565
Ge10 Dy1 3.0985(8) 3_666
Ge10 Dy1 3.0985(8) 2_646
Zn1 Ge10 2.5051(16) 1_455
Zn1 Ge4 2.5445(9) 4_565
Zn1 Dy2 3.1767(9) 4_565
Zn1 Dy1 3.1797(10) 2_546
Zn1 Dy1 3.1797(10) 3_566
Zn2 Ge9 2.306(2) 2_656
Zn2 Ge9 2.306(2) 3_656
Zn2 Dy1 3.179(5) 4_565
Zn2 Dy2 3.190(5) 2_656
Zn2 Dy2 3.190(5) 3_656
